data_7011127
loop_
_publ_author_name
'Harry Adams'
'Scott Clunas'
'David E. Fenton'
'Sharon E. Spey'

_publ_section_title
;
 The systematic generation of monodentate bridging ethanoates in
 dinuclear nickel(II) complexes of asymmetric compartmental ligands
;
_journal_issue 3
_journal_name_full 'J. Chem. Soc., Dalton Trans.'
_journal_page_first 441
_journal_page_last 448
_journal_paper_doi 10.1039/b107928j
_journal_year 2002
_chemical_formula_sum 'C26 H40 N6 Ni2 O6 S'
_chemical_formula_weight 682.12
_chemical_name_systematic
; 
? 
;
_space_group_IT_number 2
_symmetry_cell_setting triclinic
_symmetry_space_group_name_Hall '-P 1'
_symmetry_space_group_name_H-M 'P -1'
_atom_sites_solution_hydrogens geom
_atom_sites_solution_primary direct
_atom_sites_solution_secondary difmap
_audit_creation_method SHELXL-97
_cell_angle_alpha 84.8920(10)
_cell_angle_beta 85.6140(10)
_cell_angle_gamma 70.0750(10)
_cell_formula_units_Z 2
_cell_length_a 9.7658(6)
_cell_length_b 11.7532(8)
_cell_length_c 13.8662(10)
_cell_measurement_temperature 150(2)
_cell_volume 1488.53(17)
_computing_cell_refinement 'Bruker SMART'
_computing_data_collection 'Bruker SMART'
_computing_data_reduction 'Bruker SHELXTL'
_computing_molecular_graphics 'Bruker SHELXTL'
_computing_publication_material 'Bruker SHELXTL'
_computing_structure_refinement 'SHELXL-97 (Sheldrick, 1997)'
_computing_structure_solution 'SHELXS-97 (Sheldrick, 1990)'
_diffrn_ambient_temperature 150(2)
_diffrn_measured_fraction_theta_full 0.904
_diffrn_measured_fraction_theta_max 0.904
_diffrn_measurement_device_type 'CCD area detector'
_diffrn_measurement_method 'phi and omega scans'
_diffrn_radiation_monochromator graphite
_diffrn_radiation_source 'fine-focus sealed tube'
_diffrn_radiation_type MoK\a
_diffrn_radiation_wavelength 0.71073
_diffrn_reflns_av_R_equivalents 0.0522
_diffrn_reflns_av_sigmaI/netI 0.0573
_diffrn_reflns_limit_h_max 7
_diffrn_reflns_limit_h_min -13
_diffrn_reflns_limit_k_max 13
_diffrn_reflns_limit_k_min -15
_diffrn_reflns_limit_l_max 16
_diffrn_reflns_limit_l_min -17
_diffrn_reflns_number 9368
_diffrn_reflns_theta_full 28.28
_diffrn_reflns_theta_max 28.28
_diffrn_reflns_theta_min 1.48
_exptl_absorpt_coefficient_mu 1.385
_exptl_absorpt_correction_T_max 0.7886
_exptl_absorpt_correction_T_min 0.7412
_exptl_absorpt_correction_type empirical
_exptl_crystal_colour green
_exptl_crystal_density_diffrn 1.522
_exptl_crystal_density_method 'not measured'
_exptl_crystal_description Block
_exptl_crystal_F_000 716
_exptl_crystal_size_max 0.23
_exptl_crystal_size_mid 0.21
_exptl_crystal_size_min 0.18
_refine_diff_density_max 0.810
_refine_diff_density_min -0.973
_refine_diff_density_rms 0.192
_refine_ls_extinction_method none
_refine_ls_goodness_of_fit_ref 1.043
_refine_ls_hydrogen_treatment mixed
_refine_ls_matrix_type full
_refine_ls_number_parameters 370
_refine_ls_number_reflns 6678
_refine_ls_number_restraints 0
_refine_ls_restrained_S_all 1.043
_refine_ls_R_factor_all 0.0607
_refine_ls_R_factor_gt 0.0427
_refine_ls_shift/su_max 0.001
_refine_ls_shift/su_mean 0.000
_refine_ls_structure_factor_coef Fsqd
_refine_ls_weighting_details 'calc w=1/[\s^2^(Fo^2^)+(0.1153P)^2^+0.0000P] where P=(Fo^2^+2Fc^2^)/3'
_refine_ls_weighting_scheme calc
_refine_ls_wR_factor_gt 0.1367
_refine_ls_wR_factor_ref 0.1632
_reflns_number_gt 5376
_reflns_number_total 6678
_reflns_threshold_expression >2sigma(I)
_cod_data_source_file b107928j.txt
_cod_data_source_block ifn154a
_cod_depositor_comments
;
The following automatic conversions were performed:
'_symmetry_cell_setting' value 'Triclinic' changed to 'triclinic'
according to '/home/saulius/struct/CIF-dictionaries/cif_core.dic'
dictionary named 'cif_core.dic' version 2.4.1 from
2010-06-29.

'_exptl_absorpt_correction_type' value 'Empirical' changed to
'empirical' according to
'/home/saulius/struct/CIF-dictionaries/cif_core.dic' dictionary named
'cif_core.dic' version 2.4.1 from 2010-06-29.

Automatic conversion script
Id: cif_fix_enum 1527 2010-12-29 10:47:43Z saulius 
;
_cod_original_sg_symbol_H-M P-1
_cod_database_code 7011127

loop_
_symmetry_equiv_pos_as_xyz
'x, y, z'
'-x, -y, -z'

loop_
_atom_site_label
_atom_site_type_symbol
_atom_site_fract_x
_atom_site_fract_y
_atom_site_fract_z
_atom_site_U_iso_or_equiv
_atom_site_adp_type
_atom_site_occupancy
_atom_site_symmetry_multiplicity
_atom_site_calc_flag
_atom_site_refinement_flags
_atom_site_disorder_assembly
_atom_site_disorder_group
Ni1 Ni 0.69251(4) 0.69559(3) 0.17977(3) 0.01732(13) Uani 1 1 d . . .
Ni2 Ni 0.42750(4) 0.72729(3) 0.32327(3) 0.01806(13) Uani 1 1 d . . .
S1 S 1.04771(11) 0.32023(9) 0.31000(8) 0.0394(3) Uani 1 1 d . . .
O1 O 0.5456(2) 0.6171(2) 0.22191(16) 0.0215(5) Uani 1 1 d . . .
O2 O 0.3261(2) 0.8452(2) 0.21714(16) 0.0228(5) Uani 1 1 d . . .
O3 O 0.5274(2) 0.8494(2) 0.12776(16) 0.0217(5) Uani 1 1 d . . .
O4 O 0.6256(2) 0.7708(2) 0.32350(16) 0.0223(5) Uani 1 1 d . . .
O5 O 0.5868(2) 0.6310(2) 0.42730(16) 0.0235(5) Uani 1 1 d . . .
N1 N 0.2919(3) 0.6247(2) 0.34288(19) 0.0218(6) Uani 1 1 d . . .
N2 N 0.2866(3) 0.8423(3) 0.4329(2) 0.0253(6) Uani 1 1 d . . .
N3 N 0.8337(3) 0.7865(2) 0.1469(2) 0.0207(5) Uani 1 1 d . . .
N4 N 0.9433(3) 0.9227(3) 0.1408(2) 0.0271(6) Uani 1 1 d . . .
H4A H 0.9673 0.9844 0.1559 0.033 Uiso 1 1 calc R . .
N5 N 0.7252(3) 0.6186(2) 0.05024(19) 0.0206(5) Uani 1 1 d . . .
N6 N 0.8560(3) 0.5432(3) 0.2363(2) 0.0251(6) Uani 1 1 d . . .
C1 C 0.5424(3) 0.5133(3) 0.1957(2) 0.0204(6) Uani 1 1 d . . .
C2 C 0.6130(3) 0.4645(3) 0.1077(2) 0.0219(6) Uani 1 1 d . . .
C3 C 0.6098(4) 0.3511(3) 0.0834(2) 0.0237(6) Uani 1 1 d . . .
H3A H 0.6568 0.3197 0.0242 0.028 Uiso 1 1 calc R . .
C4 C 0.5405(4) 0.2842(3) 0.1432(3) 0.0258(7) Uani 1 1 d . . .
C5 C 0.4652(4) 0.3369(3) 0.2262(2) 0.0258(7) Uani 1 1 d . . .
H5A H 0.4114 0.2950 0.2657 0.031 Uiso 1 1 calc R . .
C6 C 0.4646(3) 0.4480(3) 0.2543(2) 0.0221(6) Uani 1 1 d . . .
C7 C 0.3871(4) 0.4946(3) 0.3487(2) 0.0236(7) Uani 1 1 d . . .
H7A H 0.3266 0.4445 0.3729 0.028 Uiso 1 1 calc R . .
H7B H 0.4612 0.4834 0.3968 0.028 Uiso 1 1 calc R . .
C8 C 0.2177(4) 0.6565(3) 0.4393(3) 0.0273(7) Uani 1 1 d . . .
H8A H 0.2866 0.6171 0.4908 0.033 Uiso 1 1 calc R . .
H8B H 0.1344 0.6261 0.4491 0.033 Uiso 1 1 calc R . .
C9 C 0.1635(4) 0.7925(3) 0.4464(3) 0.0293(7) Uani 1 1 d . . .
H9A H 0.0920 0.8313 0.3962 0.035 Uiso 1 1 calc R . .
H9B H 0.1134 0.8122 0.5106 0.035 Uiso 1 1 calc R . .
C10 C 0.8431(4) 0.8807(3) 0.1878(2) 0.0245(7) Uani 1 1 d . . .
H10A H 0.7861 0.9144 0.2435 0.029 Uiso 1 1 calc R . .
C11 C 1.0017(4) 0.8504(3) 0.0642(2) 0.0266(7) Uani 1 1 d . . .
H11A H 1.0753 0.8578 0.0176 0.032 Uiso 1 1 calc R . .
C12 C 0.9332(3) 0.7666(3) 0.0684(2) 0.0210(6) Uani 1 1 d . . .
C13 C 0.9495(3) 0.6672(3) 0.0036(2) 0.0228(6) Uani 1 1 d . . .
H13A H 1.0015 0.5885 0.0381 0.027 Uiso 1 1 calc R . .
H13B H 1.0108 0.6772 -0.0545 0.027 Uiso 1 1 calc R . .
C14 C 0.8050(3) 0.6629(3) -0.0292(2) 0.0227(6) Uani 1 1 d . . .
H14A H 0.7443 0.7452 -0.0533 0.027 Uiso 1 1 calc R . .
H14B H 0.8249 0.6090 -0.0833 0.027 Uiso 1 1 calc R . .
C15 C 0.6891(3) 0.5257(3) 0.0369(2) 0.0211(6) Uani 1 1 d . . .
H15A H 0.7142 0.4935 -0.0250 0.025 Uiso 1 1 calc R . .
C16 C 0.5436(4) 0.1611(3) 0.1177(3) 0.0334(8) Uani 1 1 d . . .
H16A H 0.4886 0.1283 0.1681 0.050 Uiso 1 1 calc R . .
H16B H 0.6448 0.1061 0.1132 0.050 Uiso 1 1 calc R . .
H16C H 0.4993 0.1688 0.0553 0.050 Uiso 1 1 calc R . .
C17 C 0.1850(4) 0.6463(3) 0.2673(3) 0.0284(7) Uani 1 1 d . . .
H17A H 0.1257 0.5940 0.2828 0.043 Uiso 1 1 calc R . .
H17B H 0.2370 0.6278 0.2042 0.043 Uiso 1 1 calc R . .
H17C H 0.1217 0.7315 0.2649 0.043 Uiso 1 1 calc R . .
C18 C 0.3604(4) 0.8281(3) 0.5258(2) 0.0304(8) Uani 1 1 d . . .
H18A H 0.4541 0.8428 0.5112 0.036 Uiso 1 1 calc R . .
H18B H 0.3836 0.7428 0.5519 0.036 Uiso 1 1 calc R . .
C19 C 0.2754(5) 0.9106(4) 0.6052(3) 0.0447(10) Uani 1 1 d . . .
H19A H 0.3336 0.8933 0.6627 0.067 Uiso 1 1 calc R . .
H19B H 0.1835 0.8956 0.6222 0.067 Uiso 1 1 calc R . .
H19C H 0.2547 0.9956 0.5816 0.067 Uiso 1 1 calc R . .
C20 C 0.2309(4) 0.9720(3) 0.3960(3) 0.0288(7) Uani 1 1 d . . .
H20A H 0.1562 1.0182 0.4434 0.035 Uiso 1 1 calc R . .
H20B H 0.1829 0.9778 0.3345 0.035 Uiso 1 1 calc R . .
C21 C 0.3476(4) 1.0300(3) 0.3784(3) 0.0347(8) Uani 1 1 d . . .
H21A H 0.3034 1.1149 0.3546 0.052 Uiso 1 1 calc R . .
H21B H 0.4207 0.9864 0.3300 0.052 Uiso 1 1 calc R . .
H21C H 0.3945 1.0263 0.4392 0.052 Uiso 1 1 calc R . .
C22 C 0.3931(3) 0.8873(3) 0.1485(2) 0.0202(6) Uani 1 1 d . . .
C23 C 0.2979(4) 0.9967(3) 0.0890(3) 0.0290(7) Uani 1 1 d . . .
H23A H 0.3584 1.0228 0.0382 0.043 Uiso 1 1 calc R . .
H23B H 0.2505 1.0630 0.1313 0.043 Uiso 1 1 calc R . .
H23C H 0.2234 0.9747 0.0592 0.043 Uiso 1 1 calc R . .
C24 C 0.6674(3) 0.6904(3) 0.3934(2) 0.0212(6) Uani 1 1 d . . .
C25 C 0.8087(4) 0.6734(4) 0.4391(3) 0.0324(8) Uani 1 1 d . . .
H25A H 0.8860 0.6044 0.4121 0.049 Uiso 1 1 calc R . .
H25B H 0.7974 0.6578 0.5094 0.049 Uiso 1 1 calc R . .
H25C H 0.8347 0.7470 0.4255 0.049 Uiso 1 1 calc R . .
C26 C 0.9334(4) 0.4509(3) 0.2663(2) 0.0243(7) Uani 1 1 d . . .
O1S O 0.9121(3) 0.1622(3) 0.1864(2) 0.0447(7) Uani 1 1 d . . .
H1S H 0.9563 0.1177 0.2474 0.054 Uiso 1 1 d R . .
H2S H 0.8213 0.2345 0.1905 0.054 Uiso 1 1 d R . .

loop_
_atom_site_aniso_label
_atom_site_aniso_U_11
_atom_site_aniso_U_22
_atom_site_aniso_U_33
_atom_site_aniso_U_23
_atom_site_aniso_U_13
_atom_site_aniso_U_12
Ni1 0.0187(2) 0.0162(2) 0.0184(2) -0.00329(15) 0.00066(15) -0.00733(16)
Ni2 0.0182(2) 0.0181(2) 0.0184(2) -0.00152(15) 0.00043(15) -0.00693(16)
S1 0.0443(5) 0.0253(5) 0.0436(6) 0.0011(4) -0.0185(4) -0.0025(4)
O1 0.0242(11) 0.0201(11) 0.0238(11) -0.0047(9) 0.0013(9) -0.0119(9)
O2 0.0206(10) 0.0222(11) 0.0236(11) 0.0002(9) 0.0031(9) -0.0060(9)
O3 0.0207(11) 0.0194(11) 0.0239(11) -0.0007(9) -0.0013(9) -0.0057(9)
O4 0.0259(11) 0.0228(11) 0.0193(11) -0.0020(9) -0.0019(9) -0.0095(9)
O5 0.0251(11) 0.0277(12) 0.0186(11) -0.0003(9) -0.0026(9) -0.0101(9)
N1 0.0205(12) 0.0219(14) 0.0234(14) 0.0007(11) -0.0020(10) -0.0079(11)
N2 0.0250(14) 0.0248(15) 0.0241(14) -0.0027(11) 0.0014(11) -0.0059(11)
N3 0.0180(12) 0.0205(13) 0.0240(13) -0.0026(10) -0.0021(10) -0.0064(10)
N4 0.0330(15) 0.0247(14) 0.0299(15) -0.0022(12) -0.0043(12) -0.0171(12)
N5 0.0235(13) 0.0200(13) 0.0190(12) 0.0001(10) -0.0037(10) -0.0079(10)
N6 0.0284(14) 0.0236(14) 0.0248(14) -0.0041(11) -0.0040(11) -0.0096(12)
C1 0.0204(14) 0.0169(14) 0.0252(16) -0.0013(12) -0.0043(12) -0.0075(11)
C2 0.0246(15) 0.0181(15) 0.0243(16) -0.0019(12) -0.0055(12) -0.0080(12)
C3 0.0258(15) 0.0188(15) 0.0260(16) -0.0068(12) -0.0040(13) -0.0048(12)
C4 0.0309(17) 0.0199(16) 0.0310(17) 0.0003(13) -0.0097(14) -0.0129(13)
C5 0.0314(17) 0.0209(16) 0.0302(17) 0.0037(13) -0.0065(14) -0.0155(13)
C6 0.0234(15) 0.0190(15) 0.0249(16) 0.0016(12) -0.0011(12) -0.0090(12)
C7 0.0284(16) 0.0210(16) 0.0252(16) 0.0054(12) -0.0005(13) -0.0152(13)
C8 0.0223(15) 0.0297(18) 0.0289(17) -0.0026(14) 0.0071(13) -0.0089(13)
C9 0.0254(16) 0.0268(17) 0.0339(19) -0.0038(14) 0.0105(14) -0.0085(14)
C10 0.0260(16) 0.0239(16) 0.0259(16) -0.0031(13) -0.0031(13) -0.0107(13)
C11 0.0258(16) 0.0294(18) 0.0266(17) -0.0020(14) 0.0011(13) -0.0123(14)
C12 0.0198(14) 0.0181(15) 0.0242(16) -0.0018(12) 0.0021(12) -0.0057(12)
C13 0.0222(15) 0.0225(16) 0.0251(16) -0.0038(13) 0.0044(12) -0.0098(12)
C14 0.0295(16) 0.0234(16) 0.0173(14) -0.0030(12) -0.0008(12) -0.0114(13)
C15 0.0243(15) 0.0185(15) 0.0200(15) -0.0050(11) 0.0007(12) -0.0059(12)
C16 0.046(2) 0.0203(17) 0.039(2) -0.0042(14) -0.0074(17) -0.0164(16)
C17 0.0224(15) 0.0306(18) 0.0348(18) 0.0006(15) -0.0054(14) -0.0121(14)
C18 0.0369(19) 0.0318(19) 0.0210(16) -0.0059(14) -0.0011(14) -0.0086(15)
C19 0.053(2) 0.049(3) 0.0243(19) -0.0146(17) 0.0016(17) -0.005(2)
C20 0.0281(17) 0.0244(17) 0.0277(17) -0.0037(13) 0.0040(13) -0.0014(13)
C21 0.037(2) 0.0211(17) 0.043(2) -0.0029(15) 0.0046(16) -0.0074(15)
C22 0.0248(15) 0.0187(15) 0.0185(14) -0.0034(12) -0.0053(12) -0.0078(12)
C23 0.0233(16) 0.0241(17) 0.0369(19) 0.0063(14) -0.0048(14) -0.0060(13)
C24 0.0212(14) 0.0249(16) 0.0170(14) -0.0069(12) -0.0007(11) -0.0056(12)
C25 0.0280(17) 0.044(2) 0.0290(18) 0.0025(16) -0.0089(14) -0.0166(16)
C26 0.0281(16) 0.0252(17) 0.0232(16) -0.0054(13) -0.0037(13) -0.0121(14)
O1S 0.0518(17) 0.0344(16) 0.0518(18) -0.0090(13) 0.0000(14) -0.0187(13)

loop_
_atom_type_symbol
_atom_type_description
_atom_type_scat_dispersion_real
_atom_type_scat_dispersion_imag
_atom_type_scat_source
C C 0.0033 0.0016 'International Tables Vol C Tables 4.2.6.8 and 6.1.1.4'
H H 0.0000 0.0000 'International Tables Vol C Tables 4.2.6.8 and 6.1.1.4'
N N 0.0061 0.0033 'International Tables Vol C Tables 4.2.6.8 and 6.1.1.4'
O O 0.0106 0.0060 'International Tables Vol C Tables 4.2.6.8 and 6.1.1.4'
Ni Ni 0.3393 1.1124 'International Tables Vol C Tables 4.2.6.8 and 6.1.1.4'
S S 0.1246 0.1234 'International Tables Vol C Tables 4.2.6.8 and 6.1.1.4'

loop_
_geom_angle_atom_site_label_1
_geom_angle_atom_site_label_2
_geom_angle_atom_site_label_3
_geom_angle
_geom_angle_site_symmetry_1
_geom_angle_site_symmetry_3
_geom_angle_publ_flag
O1 Ni1 N3 174.55(10) . . ?
O1 Ni1 N5 90.27(10) . . ?
N3 Ni1 N5 94.88(11) . . ?
O1 Ni1 O3 89.90(9) . . ?
N3 Ni1 O3 88.11(10) . . ?
N5 Ni1 O3 92.55(10) . . ?
O1 Ni1 N6 89.70(10) . . ?
N3 Ni1 N6 92.13(11) . . ?
N5 Ni1 N6 89.23(11) . . ?
O3 Ni1 N6 178.19(10) . . ?
O1 Ni1 O4 80.91(9) . . ?
N3 Ni1 O4 93.86(10) . . ?
N5 Ni1 O4 170.91(9) . . ?
O3 Ni1 O4 85.26(9) . . ?
N6 Ni1 O4 92.92(10) . . ?
O2 Ni2 O1 88.77(9) . . ?
O2 Ni2 N1 99.19(10) . . ?
O1 Ni2 N1 89.31(10) . . ?
O2 Ni2 O5 161.28(9) . . ?
O1 Ni2 O5 89.52(9) . . ?
N1 Ni2 O5 99.44(9) . . ?
O2 Ni2 O4 100.06(9) . . ?
O1 Ni2 O4 81.57(9) . . ?
N1 Ni2 O4 158.48(10) . . ?
O5 Ni2 O4 61.26(8) . . ?
O2 Ni2 N2 90.73(10) . . ?
O1 Ni2 N2 176.03(10) . . ?
N1 Ni2 N2 86.87(11) . . ?
O5 Ni2 N2 92.20(10) . . ?
O4 Ni2 N2 102.40(10) . . ?
O2 Ni2 C24 130.93(10) . . ?
O1 Ni2 C24 84.65(9) . . ?
N1 Ni2 C24 129.19(11) . . ?
O5 Ni2 C24 30.38(10) . . ?
O4 Ni2 C24 30.88(9) . . ?
N2 Ni2 C24 98.63(10) . . ?
C1 O1 Ni1 127.0(2) . . ?
C1 O1 Ni2 131.6(2) . . ?
Ni1 O1 Ni2 100.92(10) . . ?
C22 O2 Ni2 123.3(2) . . ?
C22 O3 Ni1 131.1(2) . . ?
C24 O4 Ni2 88.85(18) . . ?
C24 O4 Ni1 112.56(19) . . ?
Ni2 O4 Ni1 89.41(8) . . ?
C24 O5 Ni2 89.83(18) . . ?
C17 N1 C8 111.3(3) . . ?
C17 N1 C7 110.0(3) . . ?
C8 N1 C7 109.2(2) . . ?
C17 N1 Ni2 115.3(2) . . ?
C8 N1 Ni2 103.5(2) . . ?
C7 N1 Ni2 107.11(18) . . ?
C20 N2 C18 111.1(3) . . ?
C20 N2 C9 109.9(3) . . ?
C18 N2 C9 110.4(3) . . ?
C20 N2 Ni2 111.6(2) . . ?
C18 N2 Ni2 112.1(2) . . ?
C9 N2 Ni2 101.4(2) . . ?
C10 N3 C12 106.2(3) . . ?
C10 N3 Ni1 128.8(2) . . ?
C12 N3 Ni1 124.7(2) . . ?
C10 N4 C11 106.8(3) . . ?
C15 N5 C14 117.7(3) . . ?
C15 N5 Ni1 123.0(2) . . ?
C14 N5 Ni1 119.0(2) . . ?
C26 N6 Ni1 170.8(3) . . ?
O1 C1 C6 120.4(3) . . ?
O1 C1 C2 121.5(3) . . ?
C6 C1 C2 118.1(3) . . ?
C3 C2 C1 119.6(3) . . ?
C3 C2 C15 116.2(3) . . ?
C1 C2 C15 124.1(3) . . ?
C4 C3 C2 122.2(3) . . ?
C3 C4 C5 117.1(3) . . ?
C3 C4 C16 121.3(3) . . ?
C5 C4 C16 121.6(3) . . ?
C4 C5 C6 123.3(3) . . ?
C5 C6 C1 119.4(3) . . ?
C5 C6 C7 119.7(3) . . ?
C1 C6 C7 120.9(3) . . ?
N1 C7 C6 115.1(2) . . ?
N1 C8 C9 110.4(3) . . ?
N2 C9 C8 111.4(3) . . ?
N3 C10 N4 111.6(3) . . ?
C12 C11 N4 106.7(3) . . ?
C11 C12 N3 108.7(3) . . ?
C11 C12 C13 130.5(3) . . ?
N3 C12 C13 120.8(3) . . ?
C12 C13 C14 114.4(3) . . ?
N5 C14 C13 111.2(3) . . ?
N5 C15 C2 126.6(3) . . ?
N2 C18 C19 116.4(3) . . ?
N2 C20 C21 113.9(3) . . ?
O3 C22 O2 126.5(3) . . ?
O3 C22 C23 118.3(3) . . ?
O2 C22 C23 115.2(3) . . ?
O5 C24 O4 120.0(3) . . ?
O5 C24 C25 120.4(3) . . ?
O4 C24 C25 119.4(3) . . ?
O5 C24 Ni2 59.79(16) . . ?
O4 C24 Ni2 60.27(16) . . ?
C25 C24 Ni2 177.1(2) . . ?
N6 C26 S1 178.5(3) . . ?

loop_
_geom_bond_atom_site_label_1
_geom_bond_atom_site_label_2
_geom_bond_distance
_geom_bond_site_symmetry_2
_geom_bond_publ_flag
Ni1 O1 1.983(2) . ?
Ni1 N3 2.018(3) . ?
Ni1 N5 2.037(3) . ?
Ni1 O3 2.085(2) . ?
Ni1 N6 2.089(3) . ?
Ni1 O4 2.214(2) . ?
Ni2 O2 1.998(2) . ?
Ni2 O1 2.010(2) . ?
Ni2 N1 2.063(3) . ?
Ni2 O5 2.153(2) . ?
Ni2 O4 2.164(2) . ?
Ni2 N2 2.193(3) . ?
Ni2 C24 2.491(3) . ?
S1 C26 1.656(3) . ?
O1 C1 1.314(4) . ?
O2 C22 1.274(4) . ?
O3 C22 1.252(4) . ?
O4 C24 1.279(4) . ?
O5 C24 1.260(4) . ?
N1 C17 1.480(4) . ?
N1 C8 1.486(4) . ?
N1 C7 1.493(4) . ?
N2 C20 1.489(4) . ?
N2 C18 1.493(4) . ?
N2 C9 1.500(4) . ?
N3 C10 1.321(4) . ?
N3 C12 1.382(4) . ?
N4 C10 1.342(4) . ?
N4 C11 1.384(4) . ?
N5 C15 1.288(4) . ?
N5 C14 1.462(4) . ?
N6 C26 1.153(4) . ?
C1 C6 1.421(4) . ?
C1 C2 1.422(5) . ?
C2 C3 1.414(4) . ?
C2 C15 1.470(4) . ?
C3 C4 1.387(5) . ?
C4 C5 1.391(5) . ?
C4 C16 1.510(5) . ?
C5 C6 1.394(4) . ?
C6 C7 1.509(4) . ?
C8 C9 1.513(5) . ?
C11 C12 1.362(5) . ?
C12 C13 1.496(4) . ?
C13 C14 1.533(4) . ?
C18 C19 1.531(5) . ?
C20 C21 1.510(5) . ?
C22 C23 1.520(4) . ?
C24 C25 1.506(4) . ?

loop_
_geom_torsion_atom_site_label_1
_geom_torsion_atom_site_label_2
_geom_torsion_atom_site_label_3
_geom_torsion_atom_site_label_4
_geom_torsion
_geom_torsion_site_symmetry_1
_geom_torsion_site_symmetry_2
_geom_torsion_site_symmetry_3
_geom_torsion_site_symmetry_4
_geom_torsion_publ_flag
N3 Ni1 O1 C1 -168.8(9) . . . . ?
N5 Ni1 O1 C1 30.1(2) . . . . ?
O3 Ni1 O1 C1 122.6(2) . . . . ?
N6 Ni1 O1 C1 -59.1(3) . . . . ?
O4 Ni1 O1 C1 -152.2(2) . . . . ?
N3 Ni1 O1 Ni2 4.5(11) . . . . ?
N5 Ni1 O1 Ni2 -156.65(11) . . . . ?
O3 Ni1 O1 Ni2 -64.10(10) . . . . ?
N6 Ni1 O1 Ni2 114.12(11) . . . . ?
O4 Ni1 O1 Ni2 21.12(9) . . . . ?
O2 Ni2 O1 C1 -108.4(3) . . . . ?
N1 Ni2 O1 C1 -9.2(3) . . . . ?
O5 Ni2 O1 C1 90.2(3) . . . . ?
O4 Ni2 O1 C1 151.2(3) . . . . ?
N2 Ni2 O1 C1 -25.6(15) . . . . ?
C24 Ni2 O1 C1 120.3(3) . . . . ?
O2 Ni2 O1 Ni1 78.77(10) . . . . ?
N1 Ni2 O1 Ni1 177.97(10) . . . . ?
O5 Ni2 O1 Ni1 -82.59(10) . . . . ?
O4 Ni2 O1 Ni1 -21.59(10) . . . . ?
N2 Ni2 O1 Ni1 161.6(13) . . . . ?
C24 Ni2 O1 Ni1 -52.55(11) . . . . ?
O1 Ni2 O2 C22 -55.2(2) . . . . ?
N1 Ni2 O2 C22 -144.3(2) . . . . ?
O5 Ni2 O2 C22 29.7(4) . . . . ?
O4 Ni2 O2 C22 26.0(3) . . . . ?
N2 Ni2 O2 C22 128.7(2) . . . . ?
C24 Ni2 O2 C22 26.6(3) . . . . ?
O1 Ni1 O3 C22 21.7(3) . . . . ?
N3 Ni1 O3 C22 -153.3(3) . . . . ?
N5 Ni1 O3 C22 111.9(3) . . . . ?
N6 Ni1 O3 C22 -56(3) . . . . ?
O4 Ni1 O3 C22 -59.2(3) . . . . ?
O2 Ni2 O4 C24 179.07(18) . . . . ?
O1 Ni2 O4 C24 -93.70(18) . . . . ?
N1 Ni2 O4 C24 -27.8(3) . . . . ?
O5 Ni2 O4 C24 0.42(17) . . . . ?
N2 Ni2 O4 C24 86.08(18) . . . . ?
O2 Ni2 O4 Ni1 -68.35(9) . . . . ?
O1 Ni2 O4 Ni1 18.88(8) . . . . ?
N1 Ni2 O4 Ni1 84.7(3) . . . . ?
O5 Ni2 O4 Ni1 113.00(10) . . . . ?
N2 Ni2 O4 Ni1 -161.35(9) . . . . ?
C24 Ni2 O4 Ni1 112.58(19) . . . . ?
O1 Ni1 O4 C24 69.3(2) . . . . ?
N3 Ni1 O4 C24 -112.2(2) . . . . ?
N5 Ni1 O4 C24 83.6(6) . . . . ?
O3 Ni1 O4 C24 160.0(2) . . . . ?
N6 Ni1 O4 C24 -19.9(2) . . . . ?
O1 Ni1 O4 Ni2 -19.19(9) . . . . ?
N3 Ni1 O4 Ni2 159.25(10) . . . . ?
N5 Ni1 O4 Ni2 -4.9(6) . . . . ?
O3 Ni1 O4 Ni2 71.47(8) . . . . ?
N6 Ni1 O4 Ni2 -108.42(10) . . . . ?
O2 Ni2 O5 C24 -4.6(4) . . . . ?
O1 Ni2 O5 C24 80.21(18) . . . . ?
N1 Ni2 O5 C24 169.43(18) . . . . ?
O4 Ni2 O5 C24 -0.43(17) . . . . ?
N2 Ni2 O5 C24 -103.37(19) . . . . ?
O2 Ni2 N1 C17 11.4(2) . . . . ?
O1 Ni2 N1 C17 -77.2(2) . . . . ?
O5 Ni2 N1 C17 -166.6(2) . . . . ?
O4 Ni2 N1 C17 -141.7(3) . . . . ?
N2 Ni2 N1 C17 101.7(2) . . . . ?
C24 Ni2 N1 C17 -159.7(2) . . . . ?
O2 Ni2 N1 C8 -110.40(19) . . . . ?
O1 Ni2 N1 C8 160.95(19) . . . . ?
O5 Ni2 N1 C8 71.5(2) . . . . ?
O4 Ni2 N1 C8 96.4(3) . . . . ?
N2 Ni2 N1 C8 -20.2(2) . . . . ?
C24 Ni2 N1 C8 78.4(2) . . . . ?
O2 Ni2 N1 C7 134.23(19) . . . . ?
O1 Ni2 N1 C7 45.6(2) . . . . ?
O5 Ni2 N1 C7 -43.8(2) . . . . ?
O4 Ni2 N1 C7 -18.9(4) . . . . ?
N2 Ni2 N1 C7 -135.5(2) . . . . ?
C24 Ni2 N1 C7 -37.0(2) . . . . ?
O2 Ni2 N2 C20 -26.2(2) . . . . ?
O1 Ni2 N2 C20 -108.9(14) . . . . ?
N1 Ni2 N2 C20 -125.3(2) . . . . ?
O5 Ni2 N2 C20 135.3(2) . . . . ?
O4 Ni2 N2 C20 74.3(2) . . . . ?
C24 Ni2 N2 C20 105.5(2) . . . . ?
O2 Ni2 N2 C18 -151.5(2) . . . . ?
O1 Ni2 N2 C18 125.7(13) . . . . ?
N1 Ni2 N2 C18 109.3(2) . . . . ?
O5 Ni2 N2 C18 10.0(2) . . . . ?
O4 Ni2 N2 C18 -51.0(2) . . . . ?
C24 Ni2 N2 C18 -19.8(2) . . . . ?
O2 Ni2 N2 C9 90.8(2) . . . . ?
O1 Ni2 N2 C9 8.0(15) . . . . ?
N1 Ni2 N2 C9 -8.4(2) . . . . ?
O5 Ni2 N2 C9 -107.7(2) . . . . ?
O4 Ni2 N2 C9 -168.78(19) . . . . ?
C24 Ni2 N2 C9 -137.6(2) . . . . ?
O1 Ni1 N3 C10 0.0(12) . . . . ?
N5 Ni1 N3 C10 161.1(3) . . . . ?
O3 Ni1 N3 C10 68.7(3) . . . . ?
N6 Ni1 N3 C10 -109.5(3) . . . . ?
O4 Ni1 N3 C10 -16.5(3) . . . . ?
O1 Ni1 N3 C12 -173.6(9) . . . . ?
N5 Ni1 N3 C12 -12.6(3) . . . . ?
O3 Ni1 N3 C12 -105.0(2) . . . . ?
N6 Ni1 N3 C12 76.8(3) . . . . ?
O4 Ni1 N3 C12 169.9(2) . . . . ?
O1 Ni1 N5 C15 -19.3(3) . . . . ?
N3 Ni1 N5 C15 162.4(3) . . . . ?
O3 Ni1 N5 C15 -109.3(3) . . . . ?
N6 Ni1 N5 C15 70.4(3) . . . . ?
O4 Ni1 N5 C15 -33.4(7) . . . . ?
O1 Ni1 N5 C14 166.4(2) . . . . ?
N3 Ni1 N5 C14 -11.8(2) . . . . ?
O3 Ni1 N5 C14 76.5(2) . . . . ?
N6 Ni1 N5 C14 -103.9(2) . . . . ?
O4 Ni1 N5 C14 152.3(5) . . . . ?
O1 Ni1 N6 C26 22.3(17) . . . . ?
N3 Ni1 N6 C26 -162.8(17) . . . . ?
N5 Ni1 N6 C26 -68.0(17) . . . . ?
O3 Ni1 N6 C26 100(3) . . . . ?
O4 Ni1 N6 C26 103.2(17) . . . . ?
Ni1 O1 C1 C6 158.1(2) . . . . ?
Ni2 O1 C1 C6 -13.0(4) . . . . ?
Ni1 O1 C1 C2 -23.4(4) . . . . ?
Ni2 O1 C1 C2 165.4(2) . . . . ?
O1 C1 C2 C3 178.5(3) . . . . ?
C6 C1 C2 C3 -3.0(4) . . . . ?
O1 C1 C2 C15 -2.7(5) . . . . ?
C6 C1 C2 C15 175.8(3) . . . . ?
C1 C2 C3 C4 -0.4(5) . . . . ?
C15 C2 C3 C4 -179.4(3) . . . . ?
C2 C3 C4 C5 4.0(5) . . . . ?
C2 C3 C4 C16 -177.6(3) . . . . ?
C3 C4 C5 C6 -4.3(5) . . . . ?
C16 C4 C5 C6 177.3(3) . . . . ?
C4 C5 C6 C1 0.9(5) . . . . ?
C4 C5 C6 C7 -176.3(3) . . . . ?
O1 C1 C6 C5 -178.7(3) . . . . ?
C2 C1 C6 C5 2.8(4) . . . . ?
O1 C1 C6 C7 -1.5(4) . . . . ?
C2 C1 C6 C7 -180.0(3) . . . . ?
C17 N1 C7 C6 54.9(3) . . . . ?
C8 N1 C7 C6 177.4(3) . . . . ?
Ni2 N1 C7 C6 -71.1(3) . . . . ?
C5 C6 C7 N1 -133.8(3) . . . . ?
C1 C6 C7 N1 49.0(4) . . . . ?
C17 N1 C8 C9 -77.8(3) . . . . ?
C7 N1 C8 C9 160.5(3) . . . . ?
Ni2 N1 C8 C9 46.7(3) . . . . ?
C20 N2 C9 C8 154.5(3) . . . . ?
C18 N2 C9 C8 -82.7(3) . . . . ?
Ni2 N2 C9 C8 36.3(3) . . . . ?
N1 C8 C9 N2 -59.8(4) . . . . ?
C12 N3 C10 N4 -0.3(4) . . . . ?
Ni1 N3 C10 N4 -174.8(2) . . . . ?
C11 N4 C10 N3 0.2(4) . . . . ?
C10 N4 C11 C12 -0.1(4) . . . . ?
N4 C11 C12 N3 -0.1(4) . . . . ?
N4 C11 C12 C13 178.7(3) . . . . ?
C10 N3 C12 C11 0.2(4) . . . . ?
Ni1 N3 C12 C11 175.1(2) . . . . ?
C10 N3 C12 C13 -178.7(3) . . . . ?
Ni1 N3 C12 C13 -3.8(4) . . . . ?
C11 C12 C13 C14 -131.0(4) . . . . ?
N3 C12 C13 C14 47.6(4) . . . . ?
C15 N5 C14 C13 -124.0(3) . . . . ?
Ni1 N5 C14 C13 50.5(3) . . . . ?
C12 C13 C14 N5 -72.5(3) . . . . ?
C14 N5 C15 C2 178.0(3) . . . . ?
Ni1 N5 C15 C2 3.7(5) . . . . ?
C3 C2 C15 N5 -168.2(3) . . . . ?
C1 C2 C15 N5 12.9(5) . . . . ?
C20 N2 C18 C19 50.5(4) . . . . ?
C9 N2 C18 C19 -71.6(4) . . . . ?
Ni2 N2 C18 C19 176.1(3) . . . . ?
C18 N2 C20 C21 58.5(4) . . . . ?
C9 N2 C20 C21 -179.0(3) . . . . ?
Ni2 N2 C20 C21 -67.4(3) . . . . ?
Ni1 O3 C22 O2 8.7(5) . . . . ?
Ni1 O3 C22 C23 -173.2(2) . . . . ?
Ni2 O2 C22 O3 12.0(4) . . . . ?
Ni2 O2 C22 C23 -166.1(2) . . . . ?
Ni2 O5 C24 O4 0.7(3) . . . . ?
Ni2 O5 C24 C25 176.6(3) . . . . ?
Ni2 O4 C24 O5 -0.7(3) . . . . ?
Ni1 O4 C24 O5 -89.6(3) . . . . ?
Ni2 O4 C24 C25 -176.6(3) . . . . ?
Ni1 O4 C24 C25 94.5(3) . . . . ?
Ni1 O4 C24 Ni2 -88.88(13) . . . . ?
O2 Ni2 C24 O5 178.07(16) . . . . ?
O1 Ni2 C24 O5 -98.23(18) . . . . ?
N1 Ni2 C24 O5 -13.5(2) . . . . ?
O4 Ni2 C24 O5 179.3(3) . . . . ?
N2 Ni2 C24 O5 79.51(19) . . . . ?
O2 Ni2 C24 O4 -1.2(2) . . . . ?
O1 Ni2 C24 O4 82.50(18) . . . . ?
N1 Ni2 C24 O4 167.23(17) . . . . ?
O5 Ni2 C24 O4 -179.3(3) . . . . ?
N2 Ni2 C24 O4 -99.76(18) . . . . ?
O2 Ni2 C24 C25 83(5) . . . . ?
O1 Ni2 C24 C25 167(5) . . . . ?
N1 Ni2 C24 C25 -109(5) . . . . ?
O5 Ni2 C24 C25 -95(5) . . . . ?
O4 Ni2 C24 C25 84(5) . . . . ?
N2 Ni2 C24 C25 -16(5) . . . . ?
Ni1 N6 C26 S1 -174(100) . . . . ?
